data_2221224
loop_
_publ_author_name
'Yan, Shi-qiang'
'Liang, Xiao-mei'
'Zhang, Jian-jun'
'Wang, Dao-quan'

_publ_section_title
;
 2-(4-Methoxyphenoxy)-6-methyl-3-oxo-3,6-dihydro-2<i>H</i>-pyran-4-yl
 benzoate
;
_journal_coeditor_code XU2467
_journal_issue 3
_journal_name_full 'Acta Crystallographica Section E'
_journal_page_first o586
_journal_paper_doi 10.1107/S1600536809004231
_journal_volume 65
_journal_year 2009
_chemical_formula_iupac 'C20 H18 O6'
_chemical_formula_moiety 'C20 H18 O6'
_chemical_formula_sum 'C20 H18 O6'
_chemical_formula_weight 354.34
_chemical_name_systematic
;
2-(4-Methoxyphenoxy)-6-methyl-3-oxo-3,6-dihydro-2<i>H</i>-pyran-4-yl benzoate
;
_space_group_IT_number 19
_symmetry_cell_setting orthorhombic
_symmetry_space_group_name_Hall 'P 2ac 2ab'
_symmetry_space_group_name_H-M 'P 21 21 21'
_atom_sites_solution_hydrogens geom
_atom_sites_solution_primary direct
_atom_sites_solution_secondary difmap
_audit_creation_method SHELXL-97
_cell_angle_alpha 90.00
_cell_angle_beta 90.00
_cell_angle_gamma 90.00
_cell_formula_units_Z 4
_cell_length_a 8.5906(17)
_cell_length_b 11.594(2)
_cell_length_c 17.404(4)
_cell_measurement_reflns_used 789
_cell_measurement_temperature 173(2)
_cell_measurement_theta_max 27.48
_cell_measurement_theta_min 2.17
_cell_volume 1733.4(6)
_computing_cell_refinement 'RAPID-AUTO (Rigaku, 2001)'
_computing_data_collection 'RAPID-AUTO (Rigaku, 2001)'
_computing_data_reduction 'RAPID-AUTO (Rigaku, 2001)'
_computing_molecular_graphics 'SHELXTL (Sheldrick, 2008)'
_computing_publication_material 'SHELXTL (Sheldrick, 2008)'
_computing_structure_refinement 'SHELXTL (Sheldrick, 2008)'
_computing_structure_solution 'SHELXTL (Sheldrick, 2008)'
_diffrn_ambient_temperature 173(2)
_diffrn_measured_fraction_theta_full 1.000
_diffrn_measured_fraction_theta_max 1.000
_diffrn_measurement_device_type 'Rigaku R-Axis Rapid IP are-detector'
_diffrn_measurement_method '\w scan'
_diffrn_radiation_monochromator graphite
_diffrn_radiation_source 'rotating anode'
_diffrn_radiation_type MoK\a
_diffrn_radiation_wavelength 0.71073
_diffrn_reflns_av_R_equivalents 0.0154
_diffrn_reflns_av_sigmaI/netI 0.0708
_diffrn_reflns_limit_h_max 11
_diffrn_reflns_limit_h_min -11
_diffrn_reflns_limit_k_max 15
_diffrn_reflns_limit_k_min -14
_diffrn_reflns_limit_l_max 22
_diffrn_reflns_limit_l_min -22
_diffrn_reflns_number 3953
_diffrn_reflns_theta_full 27.44
_diffrn_reflns_theta_max 27.44
_diffrn_reflns_theta_min 2.11
_diffrn_standards_interval_count 0
_diffrn_standards_interval_time 0
_diffrn_standards_number 0
_exptl_absorpt_coefficient_mu 0.101
_exptl_absorpt_correction_T_max 0.961
_exptl_absorpt_correction_T_min 0.924
_exptl_absorpt_correction_type multi-scan
_exptl_absorpt_process_details '(ABSCOR; Higashi, 1995)'
_exptl_crystal_colour colorless
_exptl_crystal_density_diffrn 1.358
_exptl_crystal_density_method 'not measured'
_exptl_crystal_description block
_exptl_crystal_F_000 744
_exptl_crystal_size_max 0.80
_exptl_crystal_size_mid 0.72
_exptl_crystal_size_min 0.40
_refine_diff_density_max 0.173
_refine_diff_density_min -0.243
_refine_ls_extinction_coef 0.0215(13)
_refine_ls_extinction_expression Fc^*^=kFc[1+0.001xFc^2^\l^3^/sin(2\q)]^-1/4^
_refine_ls_extinction_method SHELXL
_refine_ls_goodness_of_fit_ref 0.867
_refine_ls_hydrogen_treatment constr
_refine_ls_matrix_type full
_refine_ls_number_parameters 236
_refine_ls_number_reflns 2262
_refine_ls_number_restraints 0
_refine_ls_restrained_S_all 0.867
_refine_ls_R_factor_all 0.0595
_refine_ls_R_factor_gt 0.0342
_refine_ls_shift/su_max 0.001
_refine_ls_shift/su_mean 0.000
_refine_ls_structure_factor_coef Fsqd
_refine_ls_weighting_details 'calc w=1/[\s^2^(Fo^2^)]'
_refine_ls_weighting_scheme calc
_refine_ls_wR_factor_gt 0.0503
_refine_ls_wR_factor_ref 0.0548
_reflns_number_gt 1752
_reflns_number_total 2262
_reflns_threshold_expression I>2\s(I)
_cod_data_source_file xu2467.cif
_cod_data_source_block I
_cod_database_code 2221224
_cod_database_fobs_code 2221224

loop_
_symmetry_equiv_pos_as_xyz
'x, y, z'
'-x+1/2, -y, z+1/2'
'-x, y+1/2, -z+1/2'
'x+1/2, -y+1/2, -z'

loop_
_atom_site_type_symbol
_atom_site_label
_atom_site_fract_x
_atom_site_fract_y
_atom_site_fract_z
_atom_site_U_iso_or_equiv
_atom_site_adp_type
_atom_site_calc_flag
_atom_site_refinement_flags
_atom_site_occupancy
_atom_site_disorder_assembly
_atom_site_disorder_group
O O1 1.17184(15) 0.59200(11) 0.94630(8) 0.0262(4) Uani d . 1 . .
O O2 0.93224(17) 0.89681(11) 0.91264(8) 0.0298(4) Uani d . 1 . .
O O3 1.04268(19) 0.94639(12) 1.02536(9) 0.0370(4) Uani d . 1 . .
O O4 1.21198(18) 0.84659(12) 0.84053(9) 0.0372(4) Uani d . 1 . .
O O5 1.13746(15) 0.59345(11) 0.81269(7) 0.0230(3) Uani d . 1 . .
O O6 1.36640(18) 0.16881(11) 0.72242(9) 0.0371(4) Uani d . 1 . .
C C1 1.0087(2) 0.58644(17) 0.96426(13) 0.0278(5) Uani d . 1 . .
H H1A 0.9575 0.5302 0.9288 0.033 Uiso calc R 1 . .
C C2 0.9327(3) 0.70107(17) 0.95530(12) 0.0290(5) Uani d . 1 . .
H H2A 0.8318 0.7123 0.9763 0.035 Uiso calc R 1 . .
C C3 1.0009(3) 0.78794(17) 0.91900(12) 0.0257(5) Uani d . 1 . .
C C4 1.1459(2) 0.77091(16) 0.87611(12) 0.0250(5) Uani d . 1 . .
C C5 1.2071(2) 0.64760(16) 0.87719(11) 0.0236(5) Uani d . 1 . .
H H5A 1.3226 0.6488 0.8701 0.028 Uiso calc R 1 . .
C C6 0.9976(3) 0.5411(2) 1.04592(14) 0.0425(6) Uani d . 1 . .
H H6A 1.0486 0.4657 1.0491 0.064 Uiso calc R 1 . .
H H6B 0.8878 0.5333 1.0604 0.064 Uiso calc R 1 . .
H H6C 1.0491 0.5952 1.0810 0.064 Uiso calc R 1 . .
C C7 0.9639(2) 0.97192(17) 0.97094(13) 0.0251(5) Uani d . 1 . .
C C8 0.8888(2) 1.08488(16) 0.95760(12) 0.0230(5) Uani d . 1 . .
C C9 0.8571(3) 1.15548(17) 1.02010(13) 0.0304(5) Uani d . 1 . .
H H9A 0.8852 1.1316 1.0705 0.037 Uiso calc R 1 . .
C C10 0.7844(3) 1.26088(18) 1.00880(15) 0.0379(6) Uani d . 1 . .
H H10A 0.7621 1.3092 1.0515 0.045 Uiso calc R 1 . .
C C11 0.7445(3) 1.29565(18) 0.93534(14) 0.0384(6) Uani d . 1 . .
H H11A 0.6946 1.3679 0.9277 0.046 Uiso calc R 1 . .
C C12 0.7767(3) 1.22605(17) 0.87332(14) 0.0340(6) Uani d . 1 . .
H H12A 0.7498 1.2507 0.8230 0.041 Uiso calc R 1 . .
C C13 0.8478(2) 1.12062(16) 0.88406(12) 0.0278(5) Uani d . 1 . .
H H13A 0.8687 1.0724 0.8412 0.033 Uiso calc R 1 . .
C C14 1.1981(2) 0.48407(16) 0.79498(10) 0.0203(5) Uani d . 1 . .
C C15 1.3486(2) 0.47295(16) 0.76804(11) 0.0242(5) Uani d . 1 . .
H H15A 1.4147 0.5385 0.7652 0.029 Uiso calc R 1 . .
C C16 1.4024(2) 0.36583(16) 0.74524(12) 0.0260(5) Uani d . 1 . .
H H16A 1.5060 0.3573 0.7271 0.031 Uiso calc R 1 . .
C C17 1.3043(2) 0.27089(16) 0.74899(12) 0.0247(5) Uani d . 1 . .
C C18 1.1540(3) 0.28231(17) 0.77601(12) 0.0278(5) Uani d . 1 . .
H H18A 1.0869 0.2173 0.7784 0.033 Uiso calc R 1 . .
C C19 1.1018(2) 0.39045(16) 0.79972(11) 0.0260(5) Uani d . 1 . .
H H19A 0.9992 0.3991 0.8192 0.031 Uiso calc R 1 . .
C C20 1.2665(3) 0.07108(16) 0.72123(15) 0.0446(7) Uani d . 1 . .
H H20A 1.3233 0.0044 0.7010 0.067 Uiso calc R 1 . .
H H20B 1.1765 0.0871 0.6883 0.067 Uiso calc R 1 . .
H H20C 1.2307 0.0544 0.7735 0.067 Uiso calc R 1 . .

loop_
_atom_site_aniso_label
_atom_site_aniso_U_11
_atom_site_aniso_U_22
_atom_site_aniso_U_33
_atom_site_aniso_U_12
_atom_site_aniso_U_13
_atom_site_aniso_U_23
O1 0.0262(8) 0.0268(8) 0.0256(8) 0.0052(7) -0.0006(6) 0.0013(7)
O2 0.0395(9) 0.0208(8) 0.0292(8) 0.0097(7) -0.0036(7) -0.0066(7)
O3 0.0455(10) 0.0285(9) 0.0370(10) 0.0032(7) -0.0157(8) -0.0016(7)
O4 0.0356(10) 0.0274(8) 0.0486(10) -0.0030(8) 0.0019(8) 0.0054(8)
O5 0.0236(8) 0.0212(7) 0.0244(7) 0.0041(7) -0.0024(6) -0.0035(6)
O6 0.0275(9) 0.0231(8) 0.0607(11) 0.0022(7) -0.0003(9) -0.0118(8)
C1 0.0272(12) 0.0244(12) 0.0319(12) 0.0035(10) 0.0030(10) 0.0004(10)
C2 0.0276(12) 0.0339(13) 0.0255(12) 0.0059(10) 0.0044(10) -0.0026(10)
C3 0.0294(13) 0.0236(11) 0.0242(11) 0.0062(10) -0.0048(10) -0.0063(10)
C4 0.0274(13) 0.0233(11) 0.0244(11) -0.0013(10) -0.0071(10) -0.0039(10)
C5 0.0199(11) 0.0251(11) 0.0258(11) 0.0026(9) -0.0010(10) -0.0013(10)
C6 0.0481(15) 0.0426(14) 0.0367(14) 0.0099(13) 0.0097(12) 0.0110(12)
C7 0.0249(12) 0.0227(11) 0.0278(12) -0.0028(10) 0.0029(10) -0.0022(10)
C8 0.0196(11) 0.0199(11) 0.0295(12) -0.0031(9) 0.0026(9) -0.0009(9)
C9 0.0358(14) 0.0268(12) 0.0287(12) -0.0022(11) 0.0055(11) -0.0010(10)
C10 0.0484(16) 0.0218(11) 0.0434(15) 0.0026(12) 0.0142(13) -0.0060(11)
C11 0.0384(15) 0.0229(12) 0.0540(17) 0.0059(11) 0.0116(13) 0.0059(11)
C12 0.0355(14) 0.0283(13) 0.0382(14) 0.0017(11) 0.0016(12) 0.0096(11)
C13 0.0284(12) 0.0262(12) 0.0288(12) -0.0008(10) 0.0030(10) -0.0023(10)
C14 0.0229(12) 0.0194(10) 0.0185(10) 0.0038(9) -0.0009(9) -0.0022(8)
C15 0.0235(12) 0.0207(10) 0.0284(12) -0.0047(10) 0.0006(10) 0.0005(9)
C16 0.0170(11) 0.0284(12) 0.0326(12) 0.0022(9) 0.0041(10) -0.0016(10)
C17 0.0243(13) 0.0214(11) 0.0285(12) 0.0056(9) -0.0048(10) -0.0028(9)
C18 0.0236(12) 0.0232(11) 0.0367(13) -0.0053(10) 0.0011(11) -0.0004(10)
C19 0.0212(12) 0.0280(12) 0.0287(12) 0.0001(10) 0.0040(9) -0.0019(10)
C20 0.0363(15) 0.0194(11) 0.0782(19) 0.0025(11) -0.0133(14) -0.0114(12)

loop_
_atom_type_symbol
_atom_type_description
_atom_type_scat_dispersion_real
_atom_type_scat_dispersion_imag
_atom_type_scat_source
C C 0.0033 0.0000 'International Tables Vol C Tables 4.2.6.8 and 6.1.1.4'
H H 0.0000 0.0000 'International Tables Vol C Tables 4.2.6.8 and 6.1.1.4'
O O 0.0106 0.0000 'International Tables Vol C Tables 4.2.6.8 and 6.1.1.4'

loop_
_geom_angle_atom_site_label_1
_geom_angle_atom_site_label_2
_geom_angle_atom_site_label_3
_geom_angle_site_symmetry_1
_geom_angle_site_symmetry_3
_geom_angle
_geom_angle_publ_flag
C5 O1 C1 . . 114.77(15) ?
C7 O2 C3 . . 115.67(16) ?
C14 O5 C5 . . 114.64(14) ?
C17 O6 C20 . . 117.11(17) ?
O1 C1 C2 . . 111.40(17) ?
O1 C1 C6 . . 106.29(18) ?
C2 C1 C6 . . 112.29(19) ?
O1 C1 H1A . . 108.9 ?
C2 C1 H1A . . 108.9 ?
C6 C1 H1A . . 108.9 ?
C3 C2 C1 . . 122.3(2) ?
C3 C2 H2A . . 118.9 ?
C1 C2 H2A . . 118.9 ?
C2 C3 O2 . . 122.5(2) ?
C2 C3 C4 . . 121.08(19) ?
O2 C3 C4 . . 116.11(18) ?
O4 C4 C3 . . 124.03(19) ?
O4 C4 C5 . . 121.5(2) ?
C3 C4 C5 . . 114.42(18) ?
O1 C5 O5 . . 112.68(15) ?
O1 C5 C4 . . 111.63(17) ?
O5 C5 C4 . . 105.08(15) ?
O1 C5 H5A . . 109.1 ?
O5 C5 H5A . . 109.1 ?
C4 C5 H5A . . 109.1 ?
C1 C6 H6A . . 109.5 ?
C1 C6 H6B . . 109.5 ?
H6A C6 H6B . . 109.5 ?
C1 C6 H6C . . 109.5 ?
H6A C6 H6C . . 109.5 ?
H6B C6 H6C . . 109.5 ?
O3 C7 O2 . . 122.79(19) ?
O3 C7 C8 . . 126.03(19) ?
O2 C7 C8 . . 111.18(18) ?
C9 C8 C13 . . 119.72(19) ?
C9 C8 C7 . . 119.00(19) ?
C13 C8 C7 . . 121.27(18) ?
C10 C9 C8 . . 119.8(2) ?
C10 C9 H9A . . 120.1 ?
C8 C9 H9A . . 120.1 ?
C11 C10 C9 . . 120.0(2) ?
C11 C10 H10A . . 120.0 ?
C9 C10 H10A . . 120.0 ?
C12 C11 C10 . . 120.3(2) ?
C12 C11 H11A . . 119.9 ?
C10 C11 H11A . . 119.9 ?
C11 C12 C13 . . 120.2(2) ?
C11 C12 H12A . . 119.9 ?
C13 C12 H12A . . 119.9 ?
C12 C13 C8 . . 120.1(2) ?
C12 C13 H13A . . 120.0 ?
C8 C13 H13A . . 120.0 ?
C19 C14 C15 . . 120.83(18) ?
C19 C14 O5 . . 118.64(18) ?
C15 C14 O5 . . 120.37(17) ?
C14 C15 C16 . . 119.60(18) ?
C14 C15 H15A . . 120.2 ?
C16 C15 H15A . . 120.2 ?
C15 C16 C17 . . 119.73(19) ?
C15 C16 H16A . . 120.1 ?
C17 C16 H16A . . 120.1 ?
O6 C17 C18 . . 123.95(19) ?
O6 C17 C16 . . 115.51(19) ?
C18 C17 C16 . . 120.52(18) ?
C17 C18 C19 . . 119.18(19) ?
C17 C18 H18A . . 120.4 ?
C19 C18 H18A . . 120.4 ?
C14 C19 C18 . . 120.1(2) ?
C14 C19 H19A . . 119.9 ?
C18 C19 H19A . . 119.9 ?
O6 C20 H20A . . 109.5 ?
O6 C20 H20B . . 109.5 ?
H20A C20 H20B . . 109.5 ?
O6 C20 H20C . . 109.5 ?
H20A C20 H20C . . 109.5 ?
H20B C20 H20C . . 109.5 ?

loop_
_geom_bond_atom_site_label_1
_geom_bond_atom_site_label_2
_geom_bond_site_symmetry_2
_geom_bond_distance
_geom_bond_publ_flag
O1 C5 . 1.398(2) ?
O1 C1 . 1.437(2) ?
O2 C7 . 1.365(2) ?
O2 C3 . 1.398(2) ?
O3 C7 . 1.201(2) ?
O4 C4 . 1.215(2) ?
O5 C14 . 1.405(2) ?
O5 C5 . 1.418(2) ?
O6 C17 . 1.378(2) ?
O6 C20 . 1.422(2) ?
C1 C2 . 1.489(3) ?
C1 C6 . 1.518(3) ?
C1 H1A . 1.0000 ?
C2 C3 . 1.326(3) ?
C2 H2A . 0.9500 ?
C3 C4 . 1.465(3) ?
C4 C5 . 1.523(3) ?
C5 H5A . 1.0000 ?
C6 H6A . 0.9800 ?
C6 H6B . 0.9800 ?
C6 H6C . 0.9800 ?
C7 C8 . 1.478(3) ?
C8 C9 . 1.388(3) ?
C8 C13 . 1.391(3) ?
C9 C10 . 1.386(3) ?
C9 H9A . 0.9500 ?
C10 C11 . 1.384(3) ?
C10 H10A . 0.9500 ?
C11 C12 . 1.376(3) ?
C11 H11A . 0.9500 ?
C12 C13 . 1.379(3) ?
C12 H12A . 0.9500 ?
C13 H13A . 0.9500 ?
C14 C19 . 1.367(3) ?
C14 C15 . 1.381(3) ?
C15 C16 . 1.383(3) ?
C15 H15A . 0.9500 ?
C16 C17 . 1.387(3) ?
C16 H16A . 0.9500 ?
C17 C18 . 1.381(3) ?
C18 C19 . 1.394(3) ?
C18 H18A . 0.9500 ?
C19 H19A . 0.9500 ?
C20 H20A . 0.9800 ?
C20 H20B . 0.9800 ?
C20 H20C . 0.9800 ?

loop_
_geom_hbond_atom_site_label_D
_geom_hbond_atom_site_label_H
_geom_hbond_atom_site_label_A
_geom_hbond_site_symmetry_A
_geom_hbond_distance_DH
_geom_hbond_distance_HA
_geom_hbond_distance_DA
_geom_hbond_angle_DHA
_geom_hbond_publ_flag
C15 H15A O6 3_856 0.95 2.42 3.343(2) 163 y

loop_
_geom_torsion_atom_site_label_1
_geom_torsion_atom_site_label_2
_geom_torsion_atom_site_label_3
_geom_torsion_atom_site_label_4
_geom_torsion_site_symmetry_1
_geom_torsion_site_symmetry_2
_geom_torsion_site_symmetry_3
_geom_torsion_site_symmetry_4
_geom_torsion
_geom_torsion_publ_flag
C5 O1 C1 C2 . . . . -48.6(2) ?
C5 O1 C1 C6 . . . . -171.17(16) ?
O1 C1 C2 C3 . . . . 14.0(3) ?
C6 C1 C2 C3 . . . . 133.1(2) ?
C1 C2 C3 O2 . . . . -177.84(19) ?
C1 C2 C3 C4 . . . . 8.9(3) ?
C7 O2 C3 C2 . . . . 89.0(2) ?
C7 O2 C3 C4 . . . . -97.4(2) ?
C2 C3 C4 O4 . . . . 178.5(2) ?
O2 C3 C4 O4 . . . . 4.8(3) ?
C2 C3 C4 C5 . . . . 0.3(3) ?
O2 C3 C4 C5 . . . . -173.41(17) ?
C1 O1 C5 O5 . . . . -59.9(2) ?
C1 O1 C5 C4 . . . . 58.1(2) ?
C14 O5 C5 O1 . . . . -68.5(2) ?
C14 O5 C5 C4 . . . . 169.78(16) ?
O4 C4 C5 O1 . . . . 149.13(18) ?
C3 C4 C5 O1 . . . . -32.6(2) ?
O4 C4 C5 O5 . . . . -88.4(2) ?
C3 C4 C5 O5 . . . . 89.8(2) ?
C3 O2 C7 O3 . . . . -1.6(3) ?
C3 O2 C7 C8 . . . . 178.67(17) ?
O3 C7 C8 C9 . . . . -23.8(3) ?
O2 C7 C8 C9 . . . . 155.93(18) ?
O3 C7 C8 C13 . . . . 157.1(2) ?
O2 C7 C8 C13 . . . . -23.2(3) ?
C13 C8 C9 C10 . . . . 0.2(3) ?
C7 C8 C9 C10 . . . . -179.0(2) ?
C8 C9 C10 C11 . . . . -0.3(3) ?
C9 C10 C11 C12 . . . . 0.0(4) ?
C10 C11 C12 C13 . . . . 0.6(4) ?
C11 C12 C13 C8 . . . . -0.7(3) ?
C9 C8 C13 C12 . . . . 0.3(3) ?
C7 C8 C13 C12 . . . . 179.49(19) ?
C5 O5 C14 C19 . . . . 116.7(2) ?
C5 O5 C14 C15 . . . . -67.9(2) ?
C19 C14 C15 C16 . . . . 0.3(3) ?
O5 C14 C15 C16 . . . . -174.99(17) ?
C14 C15 C16 C17 . . . . 0.6(3) ?
C20 O6 C17 C18 . . . . 1.8(3) ?
C20 O6 C17 C16 . . . . -176.5(2) ?
C15 C16 C17 O6 . . . . 177.71(17) ?
C15 C16 C17 C18 . . . . -0.6(3) ?
O6 C17 C18 C19 . . . . -178.37(19) ?
C16 C17 C18 C19 . . . . -0.2(3) ?
C15 C14 C19 C18 . . . . -1.1(3) ?
O5 C14 C19 C18 . . . . 174.26(17) ?
C17 C18 C19 C14 . . . . 1.0(3) ?

loop_
_cod_related_entry_id
_cod_related_entry_database
_cod_related_entry_code
1 ChemSpider 24741707
